data_7056991
loop_
_publ_author_name
'Zhang, Hua'
'Xing, Junyang'
'Dong, Yanhong'
'Xie, Shangqing'
'Ren, Shishuai'
'Qi, Xinghao'
'Sun, Hongjian'
'Li, Xiaoyan'
'Fuhr, Olaf'
'Fenske, Dieter'

_publ_section_title
;
 Phosphine-assisted C--H bond activation in Schiff bases and formation of
 novel organo cobalt complexes bearing Schiff base ligands
;
_journal_issue 6
_journal_name_full 'New Journal of Chemistry'
_journal_page_first 4646
_journal_paper_doi 10.1039/C7NJ03480F
_journal_volume 42
_journal_year 2018
_chemical_formula_moiety 'C31 H37 Co N P3'
_chemical_formula_sum 'C31 H37 Co N P3'
_chemical_formula_weight 575.45
_space_group_crystal_system monoclinic
_space_group_IT_number 15
_space_group_name_Hall '-C 2yc'
_space_group_name_H-M_alt 'C 1 2/c 1'
_symmetry_space_group_name_Hall '-C 2yc'
_symmetry_space_group_name_H-M 'C 1 2/c 1'
_atom_sites_solution_hydrogens mixed
_atom_sites_solution_primary direct
_audit_creation_date 2017-05-02
_audit_creation_method
;
  Olex2 1.2-ac2
  (compiled 2012.03.06 svn.r2239, GUI svn.r4109)
;
_audit_update_record
;
2017-05-02 deposited with the CCDC.
2018-02-06 downloaded from the CCDC.
;
_cell_angle_alpha 90
_cell_angle_beta 105.127(5)
_cell_angle_gamma 90
_cell_formula_units_Z 8
_cell_length_a 40.6142(16)
_cell_length_b 9.1256(3)
_cell_length_c 15.9365(6)
_cell_measurement_reflns_used 52668
_cell_measurement_temperature 174.15
_cell_measurement_theta_max 34.74
_cell_measurement_theta_min 2.08
_cell_volume 5701.9(4)
_computing_molecular_graphics
;
O. V. Dolomanov, L. J. Bourhis, R. J. Gildea, J. A. K. Howard and H. Puschmann,
OLEX2: a complete structure solution, refinement and analysis program.
J. Appl. Cryst. (2009). 42, 339-341.
;
_computing_publication_material
;
O. V. Dolomanov, L. J. Bourhis, R. J. Gildea, J. A. K. Howard and H. Puschmann,
OLEX2: a complete structure solution, refinement and analysis program.
J. Appl. Cryst. (2009). 42, 339-341.
;
_computing_structure_refinement 'ShelXL (Sheldrick, 2015)'
_computing_structure_solution 'ShelXS (Sheldrick, 2008)'
_diffrn_ambient_temperature 174.15
_diffrn_detector Pilatus300K
_diffrn_detector_area_resol_mean 5.81
_diffrn_detector_type DECTRIS
_diffrn_measured_fraction_theta_full 0.998
_diffrn_measured_fraction_theta_max 0.986
_diffrn_measurement_device '4-circle goniometer'
_diffrn_measurement_device_type 'Stoe StadiVari'
_diffrn_measurement_method 'rotation method'
_diffrn_radiation_collimation '0.6 mm diameter'
_diffrn_radiation_monochromator 'multilayer optics'
_diffrn_radiation_polarisn_norm 0
_diffrn_radiation_probe x-ray
_diffrn_radiation_type MoK\a
_diffrn_radiation_wavelength 0.71073
_diffrn_reflns_av_R_equivalents 0.0487
_diffrn_reflns_av_unetI/netI 0.0294
_diffrn_reflns_Laue_measured_fraction_full 0.998
_diffrn_reflns_Laue_measured_fraction_max 0.986
_diffrn_reflns_limit_h_max 53
_diffrn_reflns_limit_h_min -53
_diffrn_reflns_limit_k_max 8
_diffrn_reflns_limit_k_min -12
_diffrn_reflns_limit_l_max 21
_diffrn_reflns_limit_l_min -21
_diffrn_reflns_number 44518
_diffrn_reflns_point_group_measured_fraction_full 0.998
_diffrn_reflns_point_group_measured_fraction_max 0.986
_diffrn_reflns_theta_full 25.242
_diffrn_reflns_theta_max 28.163
_diffrn_reflns_theta_min 2.078
_diffrn_source 'Mo GeniX 3D HF'
_diffrn_source_current 1.000
_diffrn_source_power 0.050
_diffrn_source_target Mo
_diffrn_source_type 'microfocus sealed X-ray tube'
_diffrn_source_voltage 50
_exptl_absorpt_coefficient_mu 0.791
_exptl_absorpt_correction_T_max 0.8988
_exptl_absorpt_correction_T_min 0.5848
_exptl_absorpt_correction_type integration
_exptl_absorpt_process_details 'Stoe Xred'
_exptl_crystal_colour 'blackish red'
_exptl_crystal_colour_modifier blackish
_exptl_crystal_colour_primary red
_exptl_crystal_density_diffrn 1.341
_exptl_crystal_description needle
_exptl_crystal_F_000 2416
_exptl_crystal_size_max 0.35
_exptl_crystal_size_mid 0.273
_exptl_crystal_size_min 0.23
_refine_diff_density_max 0.483
_refine_diff_density_min -0.403
_refine_diff_density_rms 0.069
_refine_ls_extinction_method none
_refine_ls_goodness_of_fit_ref 1.024
_refine_ls_hydrogen_treatment mixed
_refine_ls_matrix_type full
_refine_ls_number_parameters 335
_refine_ls_number_reflns 6894
_refine_ls_number_restraints 0
_refine_ls_restrained_S_all 1.024
_refine_ls_R_factor_all 0.0516
_refine_ls_R_factor_gt 0.0382
_refine_ls_shift/su_max 0.003
_refine_ls_shift/su_mean 0.000
_refine_ls_structure_factor_coef Fsqd
_refine_ls_weighting_details 'w=1/[\s^2^(Fo^2^)+(0.0603P)^2^+3.6612P] where P=(Fo^2^+2Fc^2^)/3'
_refine_ls_weighting_scheme calc
_refine_ls_wR_factor_gt 0.0935
_refine_ls_wR_factor_ref 0.0997
_reflns_Friedel_coverage 0.000
_reflns_number_gt 5661
_reflns_number_total 6894
_reflns_threshold_expression 'I > 2\s(I)'
_cod_data_source_file c7nj03480f2.cif
_cod_data_source_block sun08
_cod_depositor_comments 'Adding full bibliography for 7056990--7056993.cif.'
_cod_database_code 7056991
_olex2_refinement_description
;
1. Fixed Uiso
 At 1.2 times of:
  All C(H) groups
 At 1.5 times of:
  All C(H,H,H) groups
2.a Aromatic/amide H refined with riding coordinates:
 C3(H3), C4(H4), C5(H5), C6(H6), C10(H10), C11(H11), C12(H12), C13(H13),
 C15(H15), C16(H16), C17(H17), C18(H18), C19(H19), C21(H21), C22(H22), C23(H23),
  C24(H24), C25(H25)
2.b Idealised Me refined as rotating group:
 C26(H26A,H26B,H26C), C27(H27A,H27B,H27C), C28(H28A,H28B,H28C), C29(H29A,H29B,
 H29C), C30(H30A,H30B,H30C), C31(H31A,H31B,H31C)
;
_olex2_submission_special_instructions 'No special instructions were received'
_shelx_shelxl_version_number 2014/7
_shelx_space_group_comment
;
The symmetry employed for this shelxl refinement is uniquely defined
by the following loop, which should always be used as a source of
symmetry information in preference to the above space-group names.
They are only intended as comments.
;

loop_
_space_group_symop_operation_xyz
'x, y, z'
'-x, y, -z+1/2'
'x+1/2, y+1/2, z'
'-x+1/2, y+1/2, -z+1/2'
'-x, -y, -z'
'x, -y, z-1/2'
'-x+1/2, -y+1/2, -z'
'x+1/2, -y+1/2, z-1/2'

loop_
_atom_site_label
_atom_site_type_symbol
_atom_site_fract_x
_atom_site_fract_y
_atom_site_fract_z
_atom_site_U_iso_or_equiv
_atom_site_adp_type
_atom_site_occupancy
_atom_site_site_symmetry_order
_atom_site_calc_flag
_atom_site_refinement_flags_posn
Co1 Co 0.85456(2) 0.58679(3) 0.10609(2) 0.01826(8) Uani 1 1 d .
P1 P 0.90414(2) 0.48931(5) 0.11928(3) 0.01866(11) Uani 1 1 d .
P2 P 0.82102(2) 0.40071(5) 0.04681(4) 0.02652(12) Uani 1 1 d .
P3 P 0.83845(2) 0.73397(5) -0.00483(3) 0.02140(11) Uani 1 1 d .
N1 N 0.86983(4) 0.84388(17) 0.20976(11) 0.0237(3) Uani 1 1 d .
C1 C 0.82390(5) 0.6674(2) 0.18663(13) 0.0245(4) Uani 1 1 d .
C2 C 0.83731(5) 0.8080(2) 0.21554(13) 0.0254(4) Uani 1 1 d .
C3 C 0.81747(6) 0.9101(2) 0.24621(15) 0.0329(5) Uani 1 1 d .
H3 H 0.8267 1.0035 0.2658 0.039 Uiso 1 1 calc R
C4 C 0.78449(6) 0.8752(3) 0.24805(17) 0.0401(6) Uani 1 1 d .
H4 H 0.7709 0.9460 0.2670 0.048 Uiso 1 1 calc R
C5 C 0.77123(6) 0.7369(3) 0.22220(17) 0.0411(6) Uani 1 1 d .
H5 H 0.7487 0.7132 0.2243 0.049 Uiso 1 1 calc R
C6 C 0.79079(5) 0.6340(3) 0.19340(15) 0.0337(5) Uani 1 1 d .
H6 H 0.7817 0.5388 0.1779 0.040 Uiso 1 1 calc R
C7 C 0.88200(5) 0.74752(19) 0.16504(12) 0.0206(4) Uani 1 1 d .
C8 C 0.91744(5) 0.7684(2) 0.15795(12) 0.0206(4) Uani 1 1 d .
C9 C 0.93217(5) 0.6477(2) 0.12850(13) 0.0219(4) Uani 1 1 d .
C10 C 0.96416(5) 0.6578(2) 0.11236(14) 0.0296(4) Uani 1 1 d .
H10 H 0.9738 0.5753 0.0913 0.036 Uiso 1 1 calc R
C11 C 0.98178(5) 0.7898(3) 0.12743(16) 0.0343(5) Uani 1 1 d .
H11 H 1.0035 0.7984 0.1160 0.041 Uiso 1 1 calc R
C12 C 0.96764(6) 0.9087(2) 0.15912(15) 0.0319(5) Uani 1 1 d .
H12 H 0.9800 0.9981 0.1700 0.038 Uiso 1 1 calc R
C13 C 0.93588(5) 0.8997(2) 0.17519(13) 0.0256(4) Uani 1 1 d .
H13 H 0.9266 0.9818 0.1977 0.031 Uiso 1 1 calc R
C14 C 0.92401(5) 0.3840(2) 0.21838(13) 0.0214(4) Uani 1 1 d .
C15 C 0.90485(6) 0.2830(3) 0.24955(15) 0.0355(5) Uani 1 1 d .
H15 H 0.8813 0.2725 0.2208 0.043 Uiso 1 1 calc R
C16 C 0.91873(6) 0.1965(3) 0.32130(16) 0.0385(5) Uani 1 1 d .
H16 H 0.9050 0.1262 0.3402 0.046 Uiso 1 1 calc R
C17 C 0.95235(7) 0.2122(3) 0.36509(16) 0.0411(6) Uani 1 1 d .
H17 H 0.9620 0.1542 0.4149 0.049 Uiso 1 1 calc R
C18 C 0.97175(8) 0.3127(4) 0.3360(2) 0.0706(11) Uani 1 1 d .
H18 H 0.9951 0.3246 0.3660 0.085 Uiso 1 1 calc R
C19 C 0.95780(7) 0.3974(3) 0.2633(2) 0.0547(8) Uani 1 1 d .
H19 H 0.9718 0.4661 0.2441 0.066 Uiso 1 1 calc R
C20 C 0.91575(5) 0.3776(2) 0.03615(13) 0.0211(4) Uani 1 1 d .
C21 C 0.91116(6) 0.4374(2) -0.04641(14) 0.0316(5) Uani 1 1 d .
H21 H 0.9045 0.5370 -0.0562 0.038 Uiso 1 1 calc R
C22 C 0.91626(7) 0.3536(3) -0.11469(15) 0.0369(5) Uani 1 1 d .
H22 H 0.9126 0.3952 -0.1710 0.044 Uiso 1 1 calc R
C23 C 0.92662(6) 0.2089(2) -0.10044(14) 0.0322(5) Uani 1 1 d .
H23 H 0.9299 0.1508 -0.1471 0.039 Uiso 1 1 calc R
C24 C 0.93220(6) 0.1500(2) -0.01855(14) 0.0303(4) Uani 1 1 d .
H24 H 0.9398 0.0516 -0.0084 0.036 Uiso 1 1 calc R
C25 C 0.92677(5) 0.2333(2) 0.04950(13) 0.0255(4) Uani 1 1 d .
H25 H 0.9306 0.1912 0.1057 0.031 Uiso 1 1 calc R
C26 C 0.81407(7) 0.2574(3) 0.12125(19) 0.0495(7) Uani 1 1 d .
H26A H 0.8351 0.2005 0.1424 0.074 Uiso 1 1 calc GR
H26B H 0.7957 0.1924 0.0905 0.074 Uiso 1 1 calc GR
H26C H 0.8078 0.3029 0.1706 0.074 Uiso 1 1 calc GR
C27 C 0.83220(6) 0.2861(3) -0.03590(18) 0.0433(6) Uani 1 1 d .
H27A H 0.8349 0.3479 -0.0839 0.065 Uiso 1 1 calc GR
H27B H 0.8140 0.2144 -0.0578 0.065 Uiso 1 1 calc GR
H27C H 0.8536 0.2347 -0.0102 0.065 Uiso 1 1 calc GR
C28 C 0.77651(5) 0.4426(3) -0.00885(17) 0.0373(5) Uani 1 1 d .
H28A H 0.7659 0.4957 0.0308 0.056 Uiso 1 1 calc GR
H28B H 0.7641 0.3511 -0.0271 0.056 Uiso 1 1 calc GR
H28C H 0.7758 0.5034 -0.0600 0.056 Uiso 1 1 calc GR
C29 C 0.86705(6) 0.8831(2) -0.01633(15) 0.0338(5) Uani 1 1 d .
H29A H 0.8707 0.9483 0.0341 0.051 Uiso 1 1 calc GR
H29B H 0.8568 0.9385 -0.0694 0.051 Uiso 1 1 calc GR
H29C H 0.8890 0.8423 -0.0198 0.051 Uiso 1 1 calc GR
C30 C 0.82832(6) 0.6662(3) -0.11746(14) 0.0340(5) Uani 1 1 d .
H30A H 0.8485 0.6187 -0.1281 0.051 Uiso 1 1 calc GR
H30B H 0.8214 0.7485 -0.1577 0.051 Uiso 1 1 calc GR
H30C H 0.8096 0.5952 -0.1265 0.051 Uiso 1 1 calc GR
C31 C 0.79995(5) 0.8410(2) -0.00787(16) 0.0339(5) Uani 1 1 d .
H31A H 0.7805 0.7747 -0.0146 0.051 Uiso 1 1 calc GR
H31B H 0.7956 0.9092 -0.0570 0.051 Uiso 1 1 calc GR
H31C H 0.8032 0.8963 0.0464 0.051 Uiso 1 1 calc GR
H1 H 0.8439(8) 0.578(3) 0.200(2) 0.064(9) Uiso 1 1 d .

loop_
_atom_site_aniso_label
_atom_site_aniso_U_11
_atom_site_aniso_U_22
_atom_site_aniso_U_33
_atom_site_aniso_U_23
_atom_site_aniso_U_13
_atom_site_aniso_U_12
Co1 0.01814(13) 0.01647(13) 0.01948(14) -0.00047(9) 0.00368(10) -0.00066(9)
P1 0.0195(2) 0.0172(2) 0.0193(2) 0.00074(17) 0.00507(18) 0.00127(16)
P2 0.0227(2) 0.0207(2) 0.0326(3) -0.0004(2) 0.0009(2) -0.00439(18)
P3 0.0223(2) 0.0207(2) 0.0198(3) 0.00119(18) 0.00299(19) 0.00150(17)
N1 0.0299(9) 0.0205(8) 0.0200(8) -0.0025(6) 0.0054(7) 0.0003(6)
C1 0.0246(9) 0.0276(10) 0.0221(10) 0.0016(8) 0.0074(8) 0.0030(7)
C2 0.0295(10) 0.0289(10) 0.0185(10) 0.0016(8) 0.0075(8) 0.0038(8)
C3 0.0405(12) 0.0318(11) 0.0281(12) -0.0021(9) 0.0122(10) 0.0077(9)
C4 0.0390(13) 0.0469(13) 0.0386(14) -0.0008(11) 0.0178(11) 0.0159(10)
C5 0.0281(11) 0.0560(15) 0.0430(15) -0.0011(12) 0.0160(10) 0.0042(10)
C6 0.0273(10) 0.0392(12) 0.0363(13) 0.0001(10) 0.0116(9) -0.0002(9)
C7 0.0241(9) 0.0176(8) 0.0180(9) 0.0004(7) 0.0018(7) -0.0009(7)
C8 0.0219(9) 0.0209(8) 0.0163(9) 0.0031(7) 0.0003(7) -0.0020(7)
C9 0.0231(9) 0.0211(9) 0.0205(10) 0.0044(7) 0.0038(7) -0.0002(7)
C10 0.0233(10) 0.0325(11) 0.0333(12) 0.0053(9) 0.0080(9) 0.0018(8)
C11 0.0229(10) 0.0415(12) 0.0375(13) 0.0083(10) 0.0061(9) -0.0054(9)
C12 0.0312(11) 0.0306(11) 0.0287(12) 0.0076(9) -0.0014(9) -0.0107(8)
C13 0.0293(10) 0.0218(9) 0.0220(10) 0.0037(8) 0.0000(8) -0.0030(7)
C14 0.0250(9) 0.0204(8) 0.0182(9) -0.0006(7) 0.0046(7) 0.0032(7)
C15 0.0287(11) 0.0459(13) 0.0320(12) 0.0146(10) 0.0081(9) -0.0012(9)
C16 0.0444(13) 0.0403(12) 0.0348(13) 0.0148(10) 0.0175(11) 0.0031(10)
C17 0.0543(15) 0.0338(12) 0.0282(12) 0.0117(10) -0.0017(11) 0.0025(10)
C18 0.0514(17) 0.068(2) 0.068(2) 0.0384(17) -0.0286(15) -0.0214(15)
C19 0.0377(13) 0.0523(16) 0.0600(19) 0.0342(14) -0.0123(12) -0.0153(11)
C20 0.0213(9) 0.0221(9) 0.0201(10) -0.0004(7) 0.0058(7) 0.0004(7)
C21 0.0469(13) 0.0241(10) 0.0235(11) 0.0050(8) 0.0086(9) 0.0049(9)
C22 0.0560(15) 0.0371(12) 0.0189(11) 0.0024(9) 0.0118(10) 0.0017(10)
C23 0.0371(11) 0.0372(11) 0.0246(11) -0.0057(9) 0.0122(9) -0.0007(9)
C24 0.0390(12) 0.0255(10) 0.0277(11) -0.0017(8) 0.0109(9) 0.0063(8)
C25 0.0324(10) 0.0242(9) 0.0201(10) 0.0029(8) 0.0071(8) 0.0035(8)
C26 0.0429(14) 0.0397(13) 0.0556(18) 0.0175(12) -0.0053(12) -0.0177(11)
C27 0.0378(13) 0.0297(11) 0.0571(17) -0.0183(11) 0.0031(11) -0.0027(9)
C28 0.0235(10) 0.0373(12) 0.0456(15) 0.0015(10) -0.0009(9) -0.0061(9)
C29 0.0367(12) 0.0327(11) 0.0284(12) 0.0113(9) 0.0019(9) -0.0068(9)
C30 0.0407(12) 0.0368(12) 0.0209(11) -0.0009(9) 0.0014(9) 0.0019(9)
C31 0.0314(11) 0.0339(11) 0.0347(13) 0.0071(9) 0.0057(9) 0.0127(9)

loop_
_atom_type_symbol
_atom_type_description
_atom_type_scat_dispersion_real
_atom_type_scat_dispersion_imag
_atom_type_scat_source
C C 0.0033 0.0016 'International Tables Vol C Tables 4.2.6.8 and 6.1.1.4'
H H 0.0000 0.0000 'International Tables Vol C Tables 4.2.6.8 and 6.1.1.4'
Co Co 0.3494 0.9721 'International Tables Vol C Tables 4.2.6.8 and 6.1.1.4'
N N 0.0061 0.0033 'International Tables Vol C Tables 4.2.6.8 and 6.1.1.4'
P P 0.1023 0.0942 'International Tables Vol C Tables 4.2.6.8 and 6.1.1.4'

loop_
_exptl_crystal_face_index_h
_exptl_crystal_face_index_k
_exptl_crystal_face_index_l
_exptl_crystal_face_perp_dist
4 1 0 0.1662
4 -1 1 0.3119
4 -1 -2 0.4522
-4 -1 0 0.2141
-4 -1 -1 0.3249
-4 1 -1 0.4748
-4 1 0 0.1861
-4 1 2 0.6469
0 -1 0 0.1730

loop_
_geom_angle_atom_site_label_1
_geom_angle_atom_site_label_2
_geom_angle_atom_site_label_3
_geom_angle
P1 Co1 P2 100.30(2)
P1 Co1 P3 114.04(2)
P3 Co1 P2 96.02(2)
C1 Co1 P1 139.20(6)
C1 Co1 P2 97.42(6)
C1 Co1 P3 100.15(6)
C7 Co1 P1 81.99(6)
C7 Co1 P2 175.47(6)
C7 Co1 P3 86.53(6)
C7 Co1 C1 78.42(8)
C9 P1 Co1 103.18(6)
C9 P1 C14 102.68(9)
C9 P1 C20 103.12(8)
C14 P1 Co1 119.08(6)
C20 P1 Co1 124.68(7)
C20 P1 C14 101.07(8)
C26 P2 Co1 116.69(9)
C27 P2 Co1 120.12(8)
C27 P2 C26 99.62(13)
C27 P2 C28 99.74(12)
C28 P2 Co1 117.57(8)
C28 P2 C26 99.37(12)
C29 P3 Co1 118.39(8)
C29 P3 C30 97.96(11)
C29 P3 C31 99.25(11)
C30 P3 Co1 121.80(8)
C31 P3 Co1 115.02(8)
C31 P3 C30 100.44(11)
C7 N1 C2 112.30(16)
C2 C1 Co1 105.71(13)
C6 C1 Co1 133.45(16)
C6 C1 C2 117.54(18)
N1 C2 C1 118.81(17)
N1 C2 C3 120.73(19)
C3 C2 C1 120.41(19)
C4 C3 C2 120.2(2)
C3 C4 C5 120.3(2)
C6 C5 C4 120.2(2)
C5 C6 C1 121.3(2)
N1 C7 Co1 121.60(14)
N1 C7 C8 117.83(17)
C8 C7 Co1 120.52(13)
C9 C8 C7 115.78(16)
C9 C8 C13 119.20(17)
C13 C8 C7 124.98(17)
C8 C9 P1 109.89(13)
C10 C9 P1 129.15(15)
C10 C9 C8 120.95(18)
C11 C10 C9 119.26(19)
C12 C11 C10 119.92(19)
C13 C12 C11 121.21(19)
C12 C13 C8 119.40(19)
C15 C14 P1 119.62(16)
C19 C14 P1 123.56(16)
C19 C14 C15 116.8(2)
C14 C15 C16 122.2(2)
C17 C16 C15 119.9(2)
C18 C17 C16 119.0(2)
C17 C18 C19 120.8(3)
C14 C19 C18 121.3(2)
C21 C20 P1 118.05(15)
C25 C20 P1 123.46(15)
C25 C20 C21 118.36(18)
C22 C21 C20 120.93(19)
C23 C22 C21 119.8(2)
C24 C23 C22 119.7(2)
C23 C24 C25 120.45(19)
C24 C25 C20 120.66(19)

loop_
_geom_bond_atom_site_label_1
_geom_bond_atom_site_label_2
_geom_bond_distance
Co1 P1 2.1610(5)
Co1 P2 2.2272(5)
Co1 P3 2.1801(6)
Co1 C1 2.1387(19)
Co1 C7 1.9310(18)
P1 C9 1.8218(19)
P1 C14 1.845(2)
P1 C20 1.8283(19)
P2 C26 1.836(2)
P2 C27 1.830(2)
P2 C28 1.834(2)
P3 C29 1.829(2)
P3 C30 1.841(2)
P3 C31 1.833(2)
N1 C2 1.387(2)
N1 C7 1.307(2)
C1 C2 1.423(3)
C1 C6 1.410(3)
C2 C3 1.400(3)
C3 C4 1.384(3)
C4 C5 1.392(4)
C5 C6 1.384(3)
C7 C8 1.485(3)
C8 C9 1.392(3)
C8 C13 1.402(3)
C9 C10 1.392(3)
C10 C11 1.390(3)
C11 C12 1.383(3)
C12 C13 1.382(3)
C14 C15 1.380(3)
C14 C19 1.378(3)
C15 C16 1.383(3)
C16 C17 1.369(4)
C17 C18 1.366(4)
C18 C19 1.385(4)
C20 C21 1.391(3)
C20 C25 1.389(3)
C21 C22 1.389(3)
C22 C23 1.386(3)
C23 C24 1.375(3)
C24 C25 1.388(3)
